data_7114181
loop_
_publ_author_name
'Maspoch, Daniel'
'Ruiz-Molina, Daniel'
'Wurst, Klaus'
'Rovira, Concepci\'o'
'Veciana, Jaume'

_publ_section_title
;
 A very bulky carboxylic perchlorotriphenylmethyl radical as a novel
 ligand for transition metal complexes. A new spin frustrated metal system
;
_journal_issue 24
_journal_name_full 'Chemical Communications'
_journal_page_first 2958
_journal_page_last 2959
_journal_paper_doi 10.1039/b208759f
_journal_year 2002
_chemical_formula_sum 'C52 H34 Cl28 Cu2 O14'
_chemical_formula_weight 2002.47
_chemical_name_systematic ?
_space_group_IT_number 14
_symmetry_cell_setting monoclinic
_symmetry_space_group_name_Hall '-P 2ybc'
_symmetry_space_group_name_H-M 'P 1 21/c 1'
_atom_sites_solution_hydrogens geom
_atom_sites_solution_primary direct
_atom_sites_solution_secondary difmap
_audit_creation_method SHELXL-97
_cell_angle_alpha 90.00
_cell_angle_beta 93.760(3)
_cell_angle_gamma 90.00
_cell_formula_units_Z 2
_cell_length_a 26.296(2)
_cell_length_b 16.9040(9)
_cell_length_c 8.5648(6)
_cell_measurement_reflns_used 32930
_cell_measurement_temperature 223(2)
_cell_measurement_theta_max 20.0
_cell_measurement_theta_min 1.0
_cell_volume 3798.9(4)
_computing_data_collection 'Kappa CCD'
_computing_data_reduction 'DENZO and SCALEPACK'
_computing_structure_refinement 'SHELXL-97 (Sheldrick, 1997)'
_computing_structure_solution 'SHELXS-97 (Sheldrick, 1990)'
_diffrn_ambient_temperature 223(2)
_diffrn_measured_fraction_theta_full 1.000
_diffrn_measured_fraction_theta_max 1.000
_diffrn_measurement_device_type 'Kappa CCD'
_diffrn_measurement_method 'phi- and omega-scans'
_diffrn_radiation_monochromator graphite
_diffrn_radiation_source 'fine-focus sealed tube'
_diffrn_radiation_type MoK\a
_diffrn_radiation_wavelength 0.71073
_diffrn_reflns_av_R_equivalents 0.0678
_diffrn_reflns_av_sigmaI/netI 0.0511
_diffrn_reflns_limit_h_max 24
_diffrn_reflns_limit_h_min 0
_diffrn_reflns_limit_k_max 16
_diffrn_reflns_limit_k_min -16
_diffrn_reflns_limit_l_max 8
_diffrn_reflns_limit_l_min -8
_diffrn_reflns_number 12387
_diffrn_reflns_theta_full 19.75
_diffrn_reflns_theta_max 19.75
_diffrn_reflns_theta_min 1.43
_diffrn_standards_decay_% 0
_exptl_absorpt_coefficient_mu 1.601
_exptl_absorpt_correction_type none
_exptl_crystal_colour red
_exptl_crystal_density_diffrn 1.751
_exptl_crystal_density_method 'not measured'
_exptl_crystal_description plate
_exptl_crystal_F_000 1984
_exptl_crystal_size_max 0.2
_exptl_crystal_size_mid 0.15
_exptl_crystal_size_min 0.02
_refine_diff_density_max 0.298
_refine_diff_density_min -0.325
_refine_diff_density_rms 0.074
_refine_ls_extinction_method none
_refine_ls_goodness_of_fit_ref 1.218
_refine_ls_hydrogen_treatment 'mixed, refined at O5 with bond restraints'
_refine_ls_matrix_type full
_refine_ls_number_parameters 444
_refine_ls_number_reflns 3413
_refine_ls_number_restraints 2
_refine_ls_restrained_S_all 1.217
_refine_ls_R_factor_all 0.0798
_refine_ls_R_factor_gt 0.0595
_refine_ls_shift/su_max 0.000
_refine_ls_shift/su_mean 0.000
_refine_ls_structure_factor_coef Fsqd
_refine_ls_weighting_details 'calc w=1/[\s^2^(Fo^2^)+(0.0000P)^2^+23.3969P] where P=(Fo^2^+2Fc^2^)/3'
_refine_ls_weighting_scheme calc
_refine_ls_wR_factor_gt 0.1147
_refine_ls_wR_factor_ref 0.1206
_reflns_number_gt 2724
_reflns_number_total 3413
_reflns_threshold_expression >2sigma(I)
_cod_data_source_file b208759f.txt
_cod_data_source_block 2
_cod_original_sg_symbol_H-M P2(1)/c
_cod_database_code 7114181

loop_
_symmetry_equiv_pos_as_xyz
'x, y, z'
'-x, y+1/2, -z+1/2'
'-x, -y, -z'
'x, -y-1/2, z-1/2'

loop_
_atom_site_label
_atom_site_type_symbol
_atom_site_fract_x
_atom_site_fract_y
_atom_site_fract_z
_atom_site_U_iso_or_equiv
_atom_site_adp_type
_atom_site_occupancy
_atom_site_symmetry_multiplicity
_atom_site_calc_flag
_atom_site_refinement_flags
Cu1 Cu 0.50003(5) 0.57035(7) 0.43187(14) 0.0396(4) Uani 1 1 d .
O1 O 0.5745(3) 0.5663(4) 0.4760(8) 0.0510(19) Uani 1 1 d .
O2 O 0.5743(3) 0.4435(5) 0.5800(8) 0.053(2) Uani 1 1 d .
O3 O 0.5063(3) 0.5050(5) 0.2460(7) 0.054(2) Uani 1 1 d .
O4 O 0.5054(3) 0.3862(4) 0.3589(8) 0.053(2) Uani 1 1 d .
O5 O 0.4970(4) 0.6815(5) 0.3215(10) 0.060(2) Uani 1 1 d D
H5A H 0.521(3) 0.693(7) 0.266(11) 0.08(5) Uiso 1 1 d D
H5B H 0.473(4) 0.707(8) 0.273(16) 0.14(7) Uiso 1 1 d D
C1 C 0.5952(4) 0.5060(8) 0.5350(12) 0.046(3) Uani 1 1 d .
C2 C 0.6530(4) 0.5073(6) 0.5586(13) 0.041(3) Uani 1 1 d .
C3 C 0.6770(4) 0.5272(6) 0.7018(11) 0.039(3) Uani 1 1 d .
C4 C 0.7295(4) 0.5276(6) 0.7234(11) 0.040(3) Uani 1 1 d .
C5 C 0.7605(4) 0.5070(6) 0.6019(12) 0.040(3) Uani 1 1 d .
C6 C 0.7351(4) 0.4903(6) 0.4582(12) 0.044(3) Uani 1 1 d .
C7 C 0.6823(4) 0.4896(6) 0.4383(12) 0.043(3) Uani 1 1 d .
C8 C 0.8159(4) 0.5054(6) 0.6228(11) 0.043(3) Uani 1 1 d .
C9 C 0.8434(4) 0.4366(6) 0.5742(12) 0.044(3) Uani 1 1 d .
C10 C 0.8281(4) 0.3587(7) 0.6027(11) 0.044(3) Uani 1 1 d .
C11 C 0.8551(5) 0.2940(6) 0.5573(13) 0.047(3) Uani 1 1 d .
C12 C 0.8979(5) 0.3034(7) 0.4741(14) 0.055(3) Uani 1 1 d .
C13 C 0.9129(4) 0.3798(7) 0.4411(12) 0.048(3) Uani 1 1 d .
C14 C 0.8866(4) 0.4444(6) 0.4836(11) 0.040(3) Uani 1 1 d .
C15 C 0.8445(4) 0.5720(6) 0.7000(12) 0.040(3) Uani 1 1 d .
C16 C 0.8856(4) 0.5577(6) 0.8137(11) 0.036(3) Uani 1 1 d .
C17 C 0.9152(4) 0.6181(6) 0.8712(11) 0.042(3) Uani 1 1 d .
C18 C 0.9060(4) 0.6964(6) 0.8248(12) 0.045(3) Uani 1 1 d .
C19 C 0.8636(4) 0.7120(6) 0.7232(12) 0.043(3) Uani 1 1 d .
C20 C 0.8339(4) 0.6522(6) 0.6605(11) 0.039(3) Uani 1 1 d .
C21 C 0.5070(4) 0.4308(7) 0.2406(14) 0.045(3) Uani 1 1 d .
C22 C 0.5116(5) 0.3937(7) 0.0852(11) 0.076(4) Uani 1 1 d .
H22A H 0.4797 0.3995 0.0228 0.114 Uiso 1 1 calc R
H22B H 0.5195 0.3380 0.0987 0.114 Uiso 1 1 calc R
H22C H 0.5387 0.4194 0.0326 0.114 Uiso 1 1 calc R
Cl1 Cl 0.63903(10) 0.54927(18) 0.8539(3) 0.0614(9) Uani 1 1 d .
Cl2 Cl 0.75658(11) 0.5463(2) 0.9087(3) 0.0687(10) Uani 1 1 d .
Cl3 Cl 0.77016(11) 0.4738(2) 0.2946(3) 0.0667(9) Uani 1 1 d .
Cl4 Cl 0.65247(11) 0.4662(2) 0.2561(3) 0.0697(9) Uani 1 1 d .
Cl5 Cl 0.77765(12) 0.34275(18) 0.7194(4) 0.0690(9) Uani 1 1 d .
Cl6 Cl 0.83582(13) 0.19945(17) 0.6046(4) 0.0779(10) Uani 1 1 d .
Cl7 Cl 0.93107(13) 0.22359(18) 0.4151(4) 0.0832(11) Uani 1 1 d .
Cl8 Cl 0.96596(12) 0.39123(19) 0.3286(4) 0.0806(10) Uani 1 1 d .
Cl9 Cl 0.90463(11) 0.53632(16) 0.4221(4) 0.0636(9) Uani 1 1 d .
Cl10 Cl 0.89449(11) 0.46504(15) 0.8897(3) 0.0610(9) Uani 1 1 d .
Cl11 Cl 0.96453(10) 0.59937(16) 1.0092(3) 0.0605(8) Uani 1 1 d .
Cl12 Cl 0.94382(12) 0.77184(17) 0.8979(4) 0.0717(10) Uani 1 1 d .
Cl13 Cl 0.84978(12) 0.80917(15) 0.6702(4) 0.0660(9) Uani 1 1 d .
Cl14 Cl 0.78543(11) 0.67485(17) 0.5216(3) 0.0641(9) Uani 1 1 d .
O6 O 0.4197(4) 0.7568(5) 0.1503(12) 0.089(3) Uani 1 1 d .
H6 H 0.4328 0.7997 0.1284 0.133 Uiso 1 1 calc R
O7 O 0.5776(4) 0.7592(6) 0.2065(12) 0.112(4) Uani 1 1 d .
H7 H 0.5552 0.7748 0.1409 0.168 Uiso 1 1 calc R
C23 C 0.3757(9) 0.7452(13) 0.055(2) 0.146(8) Uani 1 1 d .
H23A H 0.3585 0.7964 0.0429 0.176 Uiso 1 1 calc .
H23B H 0.3861 0.7299 -0.0486 0.176 Uiso 1 1 calc .
C24 C 0.3432(10) 0.696(2) 0.094(3) 0.245(16) Uani 1 1 d .
H24A H 0.3152 0.6941 0.0142 0.368 Uiso 1 1 calc .
H24B H 0.3305 0.7111 0.1930 0.368 Uiso 1 1 calc .
H24C H 0.3588 0.6439 0.1035 0.368 Uiso 1 1 calc .
C25 C 0.6166(10) 0.7283(18) 0.132(3) 0.219(14) Uani 1 1 d .
H25A H 0.6037 0.6802 0.0795 0.263 Uiso 1 1 calc .
H25B H 0.6243 0.7658 0.0499 0.263 Uiso 1 1 calc .
C26 C 0.6588(9) 0.7102(15) 0.204(3) 0.191(11) Uani 1 1 d .
H26A H 0.6816 0.6891 0.1294 0.286 Uiso 1 1 calc .
H26B H 0.6531 0.6707 0.2826 0.286 Uiso 1 1 calc .
H26C H 0.6739 0.7570 0.2530 0.286 Uiso 1 1 calc .

loop_
_atom_site_aniso_label
_atom_site_aniso_U_11
_atom_site_aniso_U_22
_atom_site_aniso_U_33
_atom_site_aniso_U_23
_atom_site_aniso_U_13
_atom_site_aniso_U_12
Cu1 0.0466(8) 0.0349(7) 0.0371(8) 0.0038(6) 0.0002(6) 0.0011(6)
O1 0.045(5) 0.048(5) 0.060(5) 0.013(4) 0.000(4) 0.002(4)
O2 0.045(5) 0.049(5) 0.063(5) 0.012(4) 0.001(4) 0.003(4)
O3 0.080(6) 0.047(6) 0.033(4) -0.002(4) 0.003(4) 0.012(4)
O4 0.083(6) 0.040(5) 0.036(5) -0.003(4) 0.002(4) 0.006(4)
O5 0.078(6) 0.046(5) 0.056(6) 0.022(4) 0.001(5) 0.000(5)
C1 0.046(9) 0.071(10) 0.021(6) -0.006(6) -0.002(6) 0.009(8)
C2 0.045(8) 0.037(7) 0.042(8) 0.004(5) 0.001(7) 0.004(5)
C3 0.046(8) 0.044(7) 0.026(7) 0.000(5) 0.002(6) 0.007(5)
C4 0.046(8) 0.038(7) 0.035(7) 0.002(5) -0.008(6) -0.003(5)
C5 0.043(8) 0.049(7) 0.026(7) -0.013(5) 0.001(6) 0.000(5)
C6 0.052(8) 0.049(7) 0.033(7) 0.015(6) 0.011(6) 0.007(6)
C7 0.047(8) 0.048(7) 0.035(7) 0.000(5) -0.001(6) 0.000(6)
C8 0.050(8) 0.037(7) 0.042(7) 0.014(6) 0.009(6) 0.003(6)
C9 0.045(7) 0.046(8) 0.041(7) -0.001(6) -0.001(6) 0.007(6)
C10 0.049(7) 0.043(8) 0.038(7) 0.007(6) -0.009(5) -0.006(6)
C11 0.062(8) 0.026(7) 0.051(8) 0.003(6) -0.019(7) 0.000(6)
C12 0.051(8) 0.048(9) 0.063(8) -0.006(6) -0.011(7) 0.018(7)
C13 0.044(7) 0.049(8) 0.050(7) 0.001(6) 0.002(6) -0.001(7)
C14 0.056(8) 0.024(7) 0.041(7) 0.000(5) 0.004(6) 0.010(6)
C15 0.041(7) 0.027(7) 0.054(8) -0.004(6) 0.018(6) 0.009(6)
C16 0.037(7) 0.032(7) 0.041(7) 0.006(5) 0.006(6) 0.000(5)
C17 0.047(7) 0.042(8) 0.038(7) -0.003(6) 0.005(5) 0.002(6)
C18 0.053(8) 0.042(8) 0.043(7) -0.006(6) 0.012(6) -0.001(6)
C19 0.070(8) 0.026(7) 0.035(7) 0.000(5) 0.015(6) 0.011(6)
C20 0.045(7) 0.048(8) 0.025(6) -0.007(6) 0.004(5) 0.005(6)
C21 0.044(7) 0.036(8) 0.055(9) 0.005(7) 0.009(6) 0.004(6)
C22 0.141(12) 0.068(9) 0.018(7) -0.006(6) 0.005(7) 0.009(8)
Cl1 0.0559(19) 0.089(2) 0.0404(17) -0.0095(16) 0.0129(14) 0.0024(16)
Cl2 0.0573(19) 0.115(3) 0.0335(17) -0.0088(17) -0.0009(14) -0.0077(18)
Cl3 0.063(2) 0.101(3) 0.0373(17) -0.0020(17) 0.0096(15) 0.0206(18)
Cl4 0.065(2) 0.101(3) 0.0415(18) -0.0173(17) -0.0121(15) 0.0054(18)
Cl5 0.075(2) 0.059(2) 0.074(2) 0.0185(17) 0.0126(17) -0.0136(17)
Cl6 0.103(3) 0.0374(18) 0.090(2) 0.0071(17) -0.020(2) -0.0117(17)
Cl7 0.092(3) 0.047(2) 0.108(3) -0.0202(19) -0.014(2) 0.0239(18)
Cl8 0.070(2) 0.070(2) 0.106(3) -0.009(2) 0.030(2) 0.0124(18)
Cl9 0.070(2) 0.0410(17) 0.084(2) 0.0054(16) 0.0345(17) -0.0005(15)
Cl10 0.071(2) 0.0367(17) 0.071(2) 0.0079(15) -0.0244(16) -0.0011(15)
Cl11 0.0525(18) 0.0532(19) 0.074(2) -0.0051(16) -0.0103(15) -0.0050(15)
Cl12 0.080(2) 0.0424(18) 0.093(3) -0.0119(17) 0.0068(19) -0.0146(16)
Cl13 0.090(2) 0.0332(17) 0.076(2) 0.0062(15) 0.0197(18) 0.0082(15)
Cl14 0.068(2) 0.0543(19) 0.068(2) 0.0191(16) -0.0062(16) 0.0115(16)
O6 0.085(7) 0.078(7) 0.100(7) 0.029(6) -0.016(6) -0.015(5)
O7 0.105(8) 0.090(8) 0.142(10) 0.049(7) 0.010(7) 0.007(6)
C23 0.16(2) 0.19(2) 0.092(14) -0.017(13) 0.003(14) -0.073(16)
C24 0.22(3) 0.37(4) 0.14(2) -0.02(2) 0.012(18) -0.20(3)
C25 0.16(2) 0.36(4) 0.15(2) 0.00(2) 0.057(18) 0.15(2)
C26 0.16(2) 0.23(3) 0.17(2) -0.087(19) 0.000(17) 0.10(2)

loop_
_atom_type_symbol
_atom_type_description
_atom_type_scat_dispersion_real
_atom_type_scat_dispersion_imag
_atom_type_scat_source
C C 0.0033 0.0016 'International Tables Vol C Tables 4.2.6.8 and 6.1.1.4'
H H 0.0000 0.0000 'International Tables Vol C Tables 4.2.6.8 and 6.1.1.4'
O O 0.0106 0.0060 'International Tables Vol C Tables 4.2.6.8 and 6.1.1.4'
Cl Cl 0.1484 0.1585 'International Tables Vol C Tables 4.2.6.8 and 6.1.1.4'
Cu Cu 0.3201 1.2651 'International Tables Vol C Tables 4.2.6.8 and 6.1.1.4'

loop_
_geom_angle_atom_site_label_1
_geom_angle_atom_site_label_2
_geom_angle_atom_site_label_3
_geom_angle
_geom_angle_site_symmetry_1
_geom_angle_site_symmetry_3
O4 Cu1 O3 167.6(3) 3_666 .
O4 Cu1 O2 87.7(3) 3_666 3_666
O3 Cu1 O2 91.5(3) . 3_666
O4 Cu1 O1 88.2(3) 3_666 .
O3 Cu1 O1 90.1(3) . .
O2 Cu1 O1 168.1(3) 3_666 .
O4 Cu1 O5 94.2(3) 3_666 .
O3 Cu1 O5 98.2(3) . .
O2 Cu1 O5 94.3(4) 3_666 .
O1 Cu1 O5 97.2(4) . .
O4 Cu1 Cu1 86.0(2) 3_666 3_666
O3 Cu1 Cu1 81.6(2) . 3_666
O2 Cu1 Cu1 83.5(2) 3_666 3_666
O1 Cu1 Cu1 85.0(2) . 3_666
O5 Cu1 Cu1 177.8(3) . 3_666
C1 O1 Cu1 120.5(7) . .
C1 O2 Cu1 122.4(7) . 3_666
C21 O3 Cu1 126.7(7) . .
C21 O4 Cu1 121.3(7) . 3_666
O1 C1 O2 128.3(10) . .
O1 C1 C2 116.6(11) . .
O2 C1 C2 115.0(10) . .
C7 C2 C3 118.5(9) . .
C7 C2 C1 120.5(10) . .
C3 C2 C1 121.0(10) . .
C4 C3 C2 121.0(9) . .
C4 C3 Cl1 121.2(8) . .
C2 C3 Cl1 117.8(8) . .
C3 C4 C5 121.4(9) . .
C3 C4 Cl2 118.3(8) . .
C5 C4 Cl2 120.1(8) . .
C6 C5 C4 115.9(9) . .
C6 C5 C8 121.5(9) . .
C4 C5 C8 122.5(9) . .
C7 C6 C5 121.9(9) . .
C7 C6 Cl3 118.5(8) . .
C5 C6 Cl3 119.6(8) . .
C2 C7 C6 121.1(9) . .
C2 C7 Cl4 119.0(8) . .
C6 C7 Cl4 119.9(9) . .
C9 C8 C5 119.6(9) . .
C9 C8 C15 119.4(9) . .
C5 C8 C15 120.9(9) . .
C10 C9 C14 115.4(9) . .
C10 C9 C8 123.5(10) . .
C14 C9 C8 120.9(10) . .
C11 C10 C9 122.6(10) . .
C11 C10 Cl5 117.9(9) . .
C9 C10 Cl5 119.0(9) . .
C10 C11 C12 120.5(10) . .
C10 C11 Cl6 120.3(10) . .
C12 C11 Cl6 119.2(10) . .
C11 C12 C13 117.7(10) . .
C11 C12 Cl7 120.9(10) . .
C13 C12 Cl7 121.4(10) . .
C14 C13 C12 122.6(10) . .
C14 C13 Cl8 119.8(9) . .
C12 C13 Cl8 117.4(9) . .
C13 C14 C9 120.8(9) . .
C13 C14 Cl9 119.3(9) . .
C9 C14 Cl9 119.8(8) . .
C20 C15 C16 116.8(9) . .
C20 C15 C8 122.2(9) . .
C16 C15 C8 120.9(9) . .
C17 C16 C15 120.7(9) . .
C17 C16 Cl10 119.5(8) . .
C15 C16 Cl10 119.6(8) . .
C16 C17 C18 121.7(9) . .
C16 C17 Cl11 119.8(8) . .
C18 C17 Cl11 118.5(8) . .
C19 C18 C17 118.3(9) . .
C19 C18 Cl12 120.6(9) . .
C17 C18 Cl12 121.0(9) . .
C20 C19 C18 121.1(9) . .
C20 C19 Cl13 119.7(9) . .
C18 C19 Cl13 119.2(9) . .
C19 C20 C15 121.1(9) . .
C19 C20 Cl14 118.8(8) . .
C15 C20 Cl14 119.9(8) . .
O3 C21 O4 124.4(10) . .
O3 C21 C22 117.3(10) . .
O4 C21 C22 118.4(10) . .
C24 C23 O6 120(2) . .
C26 C25 O7 122(2) . .

loop_
_geom_bond_atom_site_label_1
_geom_bond_atom_site_label_2
_geom_bond_distance
_geom_bond_site_symmetry_2
Cu1 O4 1.950(7) 3_666
Cu1 O3 1.954(7) .
Cu1 O2 1.964(7) 3_666
Cu1 O1 1.971(7) .
Cu1 O5 2.102(8) .
Cu1 Cu1 2.649(2) 3_666
O1 C1 1.247(12) .
O2 C1 1.264(13) .
O2 Cu1 1.964(7) 3_666
O3 C21 1.254(12) .
O4 C21 1.267(12) .
O4 Cu1 1.950(7) 3_666
C1 C2 1.521(14) .
C2 C7 1.359(13) .
C2 C3 1.384(13) .
C3 C4 1.379(13) .
C3 Cl1 1.734(10) .
C4 C5 1.407(13) .
C4 Cl2 1.726(10) .
C5 C6 1.390(13) .
C5 C8 1.459(13) .
C6 C7 1.388(13) .
C6 Cl3 1.750(10) .
C7 Cl4 1.746(10) .
C8 C9 1.444(14) .
C8 C15 1.484(14) .
C9 C10 1.404(14) .
C9 C14 1.423(13) .
C10 C11 1.373(14) .
C10 Cl5 1.734(11) .
C11 C12 1.382(15) .
C11 Cl6 1.732(11) .
C12 C13 1.385(15) .
C12 Cl7 1.701(11) .
C13 C14 1.356(13) .
C13 Cl8 1.757(11) .
C14 Cl9 1.717(10) .
C15 C20 1.419(13) .
C15 C16 1.428(13) .
C16 C17 1.356(13) .
C16 Cl10 1.706(10) .
C17 C18 1.397(14) .
C17 Cl11 1.727(10) .
C18 C19 1.394(14) .
C18 Cl12 1.712(11) .
C19 C20 1.365(13) .
C19 Cl13 1.735(10) .
C20 Cl14 1.730(10) .
C21 C22 1.483(14) .
O6 C23 1.39(2) .
O7 C25 1.35(2) .
C23 C24 1.25(2) .
C25 C26 1.27(3) .
